data_7134531
loop_
_publ_author_name
'Wei, Ying'
'Zhou, Jie'
'Zhou, Lin'
'Wei, Zhenhong'

_publ_section_title
;
 Three antimony-based organic--inorganic hybrid perovskites
 (1,4-3.2.2-H2dabcn)SbX5 (X = Cl, Br, I) show progressively decreasing
 phase transition temperatures and bandgaps
;
_journal_issue 47
_journal_name_full 'Chemical Communications'
_journal_page_first 8600
_journal_page_last 8603
_journal_paper_doi 10.1039/D5CC01861G
_journal_volume 61
_journal_year 2025
_chemical_formula_moiety 'Br5 Sb, C7 H16 N2'
_chemical_formula_sum 'C7 H16 Br5 N2 Sb'
_chemical_formula_weight 649.52
_space_group_crystal_system orthorhombic
_space_group_IT_number 19
_space_group_name_Hall 'P 2ac 2ab'
_space_group_name_H-M_alt 'P 21 21 21'
_atom_sites_solution_hydrogens geom
_atom_sites_solution_primary dual
_audit_creation_date 2024-11-07
_audit_creation_method
;
Olex2 1.2
(compiled 2018.05.29 svn.r3508 for OlexSys, GUI svn.r5506)
;
_audit_update_record
;
2025-03-27 deposited with the CCDC.	2025-05-09 downloaded from the CCDC.
;
_cell_angle_alpha 90
_cell_angle_beta 90
_cell_angle_gamma 90
_cell_formula_units_Z 4
_cell_length_a 8.7842(3)
_cell_length_b 12.4619(3)
_cell_length_c 13.8984(5)
_cell_measurement_reflns_used 7916
_cell_measurement_temperature 293(2)
_cell_measurement_theta_max 27.261
_cell_measurement_theta_min 2.837
_cell_volume 1521.43(8)
_computing_cell_refinement 'SAINT V8.40B (?, 2016)'
_computing_data_reduction 'SAINT V8.40B (?, 2016)'
_computing_molecular_graphics 'Olex2 (Dolomanov et al., 2009)'
_computing_publication_material 'Olex2 (Dolomanov et al., 2009)'
_computing_structure_refinement 'ShelXL (Sheldrick, 2015)'
_computing_structure_solution 'ShelXT (Sheldrick, 2015)'
_diffrn_ambient_temperature 293(2)
_diffrn_measured_fraction_theta_full 0.999
_diffrn_measured_fraction_theta_max 1.000
_diffrn_measurement_device_type 'CCD area detector'
_diffrn_measurement_method 'phi and omega scans'
_diffrn_radiation_monochromator graphite
_diffrn_radiation_type MoK\a
_diffrn_radiation_wavelength 0.71073
_diffrn_reflns_av_R_equivalents 0.0731
_diffrn_reflns_av_unetI/netI 0.0509
_diffrn_reflns_Laue_measured_fraction_full 0.999
_diffrn_reflns_Laue_measured_fraction_max 1.000
_diffrn_reflns_limit_h_max 11
_diffrn_reflns_limit_h_min -11
_diffrn_reflns_limit_k_max 16
_diffrn_reflns_limit_k_min -14
_diffrn_reflns_limit_l_max 16
_diffrn_reflns_limit_l_min -18
_diffrn_reflns_number 22998
_diffrn_reflns_point_group_measured_fraction_full 0.998
_diffrn_reflns_point_group_measured_fraction_max 0.998
_diffrn_reflns_theta_full 25.242
_diffrn_reflns_theta_max 28.295
_diffrn_reflns_theta_min 2.195
_exptl_absorpt_coefficient_mu 14.920
_exptl_absorpt_correction_T_max 0.7457
_exptl_absorpt_correction_T_min 0.3638
_exptl_absorpt_correction_type multi-scan
_exptl_absorpt_process_details
'SADABS-2016/2 (Bruker,2016/2) was used for absorption correction. wR2(int) was 0.1427 before and 0.0856 after correction. The Ratio of minimum to maximum transmission is 0.4879. The \l/2 correction factor is Not present.'
_exptl_crystal_density_diffrn 2.836
_exptl_crystal_description block
_exptl_crystal_F_000 1192
_exptl_crystal_size_max 0.05
_exptl_crystal_size_mid 0.04
_exptl_crystal_size_min 0.03
_refine_diff_density_max 0.997
_refine_diff_density_min -0.955
_refine_diff_density_rms 0.177
_refine_ls_abs_structure_details
;
 Refined as an inversion twin.
;
_refine_ls_abs_structure_Flack 0.020(15)
_refine_ls_extinction_method none
_refine_ls_goodness_of_fit_ref 1.063
_refine_ls_hydrogen_treatment constr
_refine_ls_matrix_type full
_refine_ls_number_parameters 137
_refine_ls_number_reflns 3771
_refine_ls_number_restraints 64
_refine_ls_restrained_S_all 1.063
_refine_ls_R_factor_all 0.0397
_refine_ls_R_factor_gt 0.0323
_refine_ls_shift/su_max 0.000
_refine_ls_shift/su_mean 0.000
_refine_ls_structure_factor_coef Fsqd
_refine_ls_weighting_details 'w=1/[\s^2^(Fo^2^)+(0.0257P)^2^+0.9000P] where P=(Fo^2^+2Fc^2^)/3'
_refine_ls_weighting_scheme calc
_refine_ls_wR_factor_gt 0.0709
_refine_ls_wR_factor_ref 0.0752
_reflns_Friedel_coverage 0.747
_reflns_Friedel_fraction_full 0.996
_reflns_Friedel_fraction_max 0.996
_reflns_number_gt 3354
_reflns_number_total 3771
_reflns_threshold_expression 'I > 2\s(I)'
_cod_data_source_file d5cc01861g2.cif
_cod_data_source_block 940
_cod_depositor_comments 'Adding full bibliography for 7134531--7134536.cif.'
_cod_database_code 7134531
_shelx_shelxl_version_number 2018/3
_shelx_space_group_comment
;
The symmetry employed for this shelxl refinement is uniquely defined
by the following loop, which should always be used as a source of
symmetry information in preference to the above space-group names.
They are only intended as comments.
;
_olex2_refinement_description
;
1. Twinned data refinement
 Scales: 0.980(15)
 0.020(15)
2. Fixed Uiso
 At 1.2 times of:
  All C(H) groups, All C(H,H) groups, All N(H) groups, All N(H,H) groups
3. Restrained distances
 C00C-C008 \\sim C00B-C00A \\sim C00F-C00E \\sim C00E-C009 \\sim C00F-C00A
 with sigma of 0.000001
4. Uiso/Uaniso restraints and constraints
Uanis(C009) \\sim Ueq, Uanis(N007) \\sim Ueq, Uanis(C008) \\sim Ueq,
Uanis(C00B) \\sim Ueq, Uanis(C00C) \\sim Ueq, Uanis(C00E) \\sim Ueq,
Uanis(C00A) \\sim Ueq, Uanis(N00D) \\sim Ueq, Uanis(C00F) \\sim Ueq, : with
sigma of 0.01 and sigma for terminal atoms of 0.01
5.a Ternary CH refined with riding coordinates:
 N007(H007), C00F(H00o)
5.b Secondary CH2 refined with riding coordinates:
 C008(H00a,H00b), C009(H00c,H00d), C00A(H00e,H00f), C00B(H00g,H00h), C00C(H00i,
 H00j), N00D(H00k,H00l), C00E(H00m,H00n)
;
_olex2_submission_special_instructions 'No special instructions were received'

loop_
_space_group_symop_operation_xyz
'x, y, z'
'-x+1/2, -y, z+1/2'
'-x, y+1/2, -z+1/2'
'x+1/2, -y+1/2, -z'

loop_
_atom_site_label
_atom_site_type_symbol
_atom_site_fract_x
_atom_site_fract_y
_atom_site_fract_z
_atom_site_U_iso_or_equiv
_atom_site_adp_type
_atom_site_occupancy
_atom_site_site_symmetry_order
_atom_site_calc_flag
_atom_site_refinement_flags_posn
_atom_site_refinement_flags_adp
_atom_site_refinement_flags_occupancy
_atom_site_disorder_assembly
_atom_site_disorder_group
Sb01 Sb 0.23047(5) 0.38431(3) 0.43194(4) 0.02535(12) Uani 1 1 d . . . . .
Br02 Br 0.26019(9) 0.27430(6) 0.24883(6) 0.03828(19) Uani 1 1 d . . . . .
Br03 Br 0.44237(9) 0.52765(7) 0.38202(7) 0.0421(2) Uani 1 1 d . . . . .
Br04 Br 0.00728(10) 0.52009(7) 0.36353(7) 0.0421(2) Uani 1 1 d . . . . .
Br05 Br 0.22147(10) 0.47526(8) 0.60658(7) 0.0461(2) Uani 1 1 d . . . . .
Br06 Br 0.46696(14) 0.24937(10) 0.50330(8) 0.0609(3) Uani 1 1 d . . . . .
N007 N 0.8922(7) 0.6143(5) 0.6838(5) 0.0351(15) Uani 1 1 d . U . . .
H007 H 0.998156 0.603885 0.703742 0.042 Uiso 1 1 calc R U . . .
C008 C 0.8244(4) 0.5038(6) 0.6784(4) 0.045(2) Uani 1 1 d D U . . .
H00A H 0.795139 0.481420 0.742653 0.054 Uiso 1 1 calc R U . . .
H00B H 0.901541 0.454261 0.655541 0.054 Uiso 1 1 calc R U . . .
C009 C 0.8230(4) 0.6819(6) 0.7585(6) 0.050(2) Uani 1 1 d D U . . .
H00C H 0.890218 0.741834 0.771726 0.060 Uiso 1 1 calc R U . . .
H00D H 0.813491 0.640288 0.817178 0.060 Uiso 1 1 calc R U . . .
C00A C 0.7417(3) 0.7033(5) 0.5540(3) 0.0418(19) Uani 1 1 d D U . . .
H00E H 0.715338 0.662399 0.497028 0.050 Uiso 1 1 calc R U . . .
H00F H 0.745536 0.778469 0.536004 0.050 Uiso 1 1 calc R U . . .
C00B C 0.8998(4) 0.6683(6) 0.5890(5) 0.041(2) Uani 1 1 d D U . . .
H00G H 0.944322 0.619651 0.542311 0.050 Uiso 1 1 calc R U . . .
H00H H 0.965333 0.730695 0.593819 0.050 Uiso 1 1 calc R U . . .
C00C C 0.6849(5) 0.4965(7) 0.6122(4) 0.052(2) Uani 1 1 d D U . . .
H00I H 0.718542 0.504583 0.546094 0.062 Uiso 1 1 calc R U . . .
H00J H 0.640808 0.425506 0.618478 0.062 Uiso 1 1 calc R U . . .
N00D N 0.5683(10) 0.5750(8) 0.6311(8) 0.076(3) Uani 1 1 d . U . . .
H00K H 0.527939 0.560898 0.688432 0.091 Uiso 1 1 calc R U . . .
H00L H 0.495010 0.566823 0.587494 0.091 Uiso 1 1 calc R U . . .
C00E C 0.6655(4) 0.7255(5) 0.7306(2) 0.048(2) Uani 1 1 d D U . . .
H00M H 0.667901 0.803274 0.731944 0.057 Uiso 1 1 calc R U . . .
H00N H 0.591069 0.701630 0.777509 0.057 Uiso 1 1 calc R U . . .
C00F C 0.6169(5) 0.6877(6) 0.63007(18) 0.064(3) Uani 1 1 d D U . . .
H00O H 0.529066 0.731053 0.610578 0.077 Uiso 1 1 calc R U . . .

loop_
_atom_site_aniso_label
_atom_site_aniso_U_11
_atom_site_aniso_U_22
_atom_site_aniso_U_33
_atom_site_aniso_U_23
_atom_site_aniso_U_13
_atom_site_aniso_U_12
Sb01 0.0233(2) 0.02460(19) 0.0281(3) -0.00043(18) -0.00044(19) 0.00069(18)
Br02 0.0353(4) 0.0412(4) 0.0384(5) -0.0022(3) 0.0007(4) -0.0035(4)
Br03 0.0349(4) 0.0357(4) 0.0557(6) 0.0014(4) 0.0107(4) -0.0053(4)
Br04 0.0400(4) 0.0418(5) 0.0446(5) -0.0026(4) -0.0074(4) 0.0048(4)
Br05 0.0357(4) 0.0638(5) 0.0389(5) -0.0201(4) -0.0012(4) 0.0066(4)
Br06 0.0751(7) 0.0557(5) 0.0519(6) 0.0072(5) 0.0000(5) 0.0303(5)
N007 0.024(3) 0.039(3) 0.042(4) 0.004(3) -0.003(3) 0.002(3)
C008 0.039(4) 0.034(4) 0.063(6) 0.008(4) -0.004(4) -0.002(3)
C009 0.039(4) 0.072(6) 0.039(5) -0.021(5) -0.003(4) 0.004(4)
C00A 0.043(4) 0.045(4) 0.037(5) 0.009(3) -0.003(4) -0.005(4)
C00B 0.036(4) 0.048(5) 0.040(5) 0.004(4) 0.010(4) -0.005(4)
C00C 0.054(5) 0.042(4) 0.061(6) -0.002(4) -0.007(5) -0.018(4)
N00D 0.053(5) 0.081(6) 0.094(7) 0.011(6) -0.020(5) -0.007(5)
C00E 0.055(5) 0.047(5) 0.042(5) -0.001(4) 0.012(4) 0.013(4)
C00F 0.042(5) 0.058(6) 0.091(8) 0.013(6) -0.024(5) 0.004(4)

loop_
_atom_type_symbol
_atom_type_description
_atom_type_scat_dispersion_real
_atom_type_scat_dispersion_imag
_atom_type_scat_source
C C 0.0033 0.0016 'International Tables Vol C Tables 4.2.6.8 and 6.1.1.4'
H H 0.0000 0.0000 'International Tables Vol C Tables 4.2.6.8 and 6.1.1.4'
Br Br -0.2901 2.4595 'International Tables Vol C Tables 4.2.6.8 and 6.1.1.4'
N N 0.0061 0.0033 'International Tables Vol C Tables 4.2.6.8 and 6.1.1.4'
Sb Sb -0.5866 1.5461 'International Tables Vol C Tables 4.2.6.8 and 6.1.1.4'

loop_
_geom_angle_atom_site_label_1
_geom_angle_atom_site_label_2
_geom_angle_atom_site_label_3
_geom_angle
_geom_angle_site_symmetry_1
_geom_angle_site_symmetry_3
_geom_angle_publ_flag
Br02 Sb01 Br06 94.04(3) . 4_456 ?
Br03 Sb01 Br02 91.46(3) . . ?
Br03 Sb01 Br04 89.75(3) . . ?
Br03 Sb01 Br05 88.45(3) . . ?
Br03 Sb01 Br06 171.87(4) . 4_456 ?
Br03 Sb01 Br06 88.68(4) . . ?
Br04 Sb01 Br02 92.95(3) . . ?
Br04 Sb01 Br06 178.30(4) . . ?
Br04 Sb01 Br06 83.99(3) . 4_456 ?
Br05 Sb01 Br02 175.23(3) . . ?
Br05 Sb01 Br04 91.82(3) . . ?
Br05 Sb01 Br06 86.57(3) . 4_456 ?
Br05 Sb01 Br06 87.47(3) . . ?
Br06 Sb01 Br02 87.76(3) . . ?
Br06 Sb01 Br06 97.511(13) . 4_456 ?
Sb01 Br06 Sb01 175.82(5) . 4_556 ?
C009 N007 C008 113.4(6) . . ?
C009 N007 C00B 112.8(6) . . ?
C00B N007 C008 113.0(6) . . ?
N007 C008 C00C 113.6(6) . . ?
N007 C009 C00E 113.4(5) . . ?
C00B C00A C00F 113.1(4) . . ?
N007 C00B C00A 111.7(4) . . ?
N00D C00C C008 114.7(6) . . ?
C00C N00D C00F 116.2(7) . . ?
C009 C00E C00F 111.8(4) . . ?
N00D C00F C00A 109.6(6) . . ?
N00D C00F C00E 111.4(6) . . ?
C00E C00F C00A 112.9(4) . . ?

loop_
_geom_bond_atom_site_label_1
_geom_bond_atom_site_label_2
_geom_bond_distance
_geom_bond_site_symmetry_2
_geom_bond_publ_flag
Sb01 Br02 2.9025(10) . ?
Sb01 Br03 2.6714(9) . ?
Sb01 Br04 2.7588(9) . ?
Sb01 Br05 2.6799(10) . ?
Sb01 Br06 2.9905(11) 4_456 ?
Sb01 Br06 2.8508(11) . ?
N007 C008 1.502(9) . ?
N007 C009 1.469(10) . ?
N007 C00B 1.480(9) . ?
C008 C00C 1.535(3) . ?
C009 C00E 1.535(3) . ?
C00A C00B 1.535(3) . ?
C00A C00F 1.535(3) . ?
C00C N00D 1.440(11) . ?
N00D C00F 1.468(12) . ?
C00E C00F 1.535(3) . ?

loop_
_twin_individual_id
_twin_individual_mass_fraction_refined
1 0.980(15)
2 0.020(15)
